data_7131035
loop_
_publ_author_name
'Deresz, Krystyna A.'
'Kami\'nski, Rados\/law'
'Kutniewska, Sylwia E.'
'Kr\'owczy\'nski, Adam'
'Schaniel, Dominik'
'Jarzembska, Katarzyna N.'

_publ_section_title
;
 An optically reversible room-temperature solid-state
 cobalt(<scp>iii</scp>) photoswitch based on nitro-to-nitrito linkage
 isomerism
;
_journal_issue 97
_journal_name_full 'Chemical Communications'
_journal_page_first 13439
_journal_page_last 13442
_journal_paper_doi 10.1039/d2cc05134f
_journal_volume 58
_journal_year 2022
_chemical_formula_sum 'C40 H46 Ag B F4 N4'
_chemical_formula_weight 777.49
_chemical_name_common 210610_FAK_KRD452
_space_group_crystal_system monoclinic
_space_group_IT_number 9
_space_group_name_Hall 'C -2yc'
_space_group_name_H-M_alt 'C 1 c 1'
_atom_sites_solution_hydrogens geom
_audit_update_record
;
2022-05-09 deposited with the CCDC.	2022-10-27 downloaded from the CCDC.
;
_cell_angle_alpha 90
_cell_angle_beta 121.068(7)
_cell_angle_gamma 90
_cell_formula_units_Z 4
_cell_length_a 18.707(3)
_cell_length_b 17.219(3)
_cell_length_c 14.288(3)
_cell_measurement_reflns_used 9436
_cell_measurement_temperature 296.(2)
_cell_measurement_theta_max 24.9443
_cell_measurement_theta_min 2.8228
_cell_volume 3942.2(13)
_computing_cell_refinement 'SAINT V8.40B (Bruker Nano, Inc., 2019)'
_computing_data_collection 'Bruker Instrument Service vV6.2.15'
_computing_data_reduction 'SAINT V8.40B (Bruker Nano, Inc., 2019)'
_computing_molecular_graphics 'shelXle (C.B. Huebschle, rev 994)'
_computing_publication_material 'publCIF, Diamond 3.2k'
_computing_structure_refinement 'SHELXL-2018/3 (Sheldrick, 2018)'
_computing_structure_solution 'SHELXT 2018/2 (Sheldrick, 2018)'
_diffrn_ambient_temperature 296.(2)
_diffrn_detector_area_resol_mean 7.3910
_diffrn_measured_fraction_theta_full 0.999
_diffrn_measured_fraction_theta_max 0.999
_diffrn_measurement_device 'Bruker D8 Quest Eco'
_diffrn_measurement_method omega
_diffrn_radiation_monochromator graphite
_diffrn_radiation_probe x-ray
_diffrn_radiation_type 'Mo K\a'
_diffrn_radiation_wavelength 0.71073
_diffrn_reflns_av_R_equivalents 0.0577
_diffrn_reflns_av_unetI/netI 0.0307
_diffrn_reflns_limit_h_max 22
_diffrn_reflns_limit_h_min -22
_diffrn_reflns_limit_k_max 20
_diffrn_reflns_limit_k_min -20
_diffrn_reflns_limit_l_max 17
_diffrn_reflns_limit_l_min -17
_diffrn_reflns_number 66538
_diffrn_reflns_theta_full 25.24
_diffrn_reflns_theta_max 25.35
_diffrn_reflns_theta_min 2.21
_diffrn_source Mo
_diffrn_source_current 20.0
_diffrn_source_power 1.00
_diffrn_source_type 'sealed tube'
_diffrn_source_voltage 50
_exptl_absorpt_coefficient_mu 0.562
_exptl_absorpt_correction_T_max 0.92
_exptl_absorpt_correction_T_min 0.87
_exptl_absorpt_correction_type multi-scan
_exptl_absorpt_process_details
;
SADABS-2016/2 - Bruker AXS area detector scaling and absorption correction
;
_exptl_crystal_colour 'lustrous orange'
_exptl_crystal_density_diffrn 1.310
_exptl_crystal_density_method 'not measured'
_exptl_crystal_description irregular
_exptl_crystal_F_000 1608
_exptl_crystal_recrystallization_method 'Re-crystallisation from solvent: dichloromethane'
_exptl_crystal_size_max 0.523
_exptl_crystal_size_mid 0.334
_exptl_crystal_size_min 0.156
_refine_diff_density_max 1.923
_refine_diff_density_min -0.917
_refine_ls_abs_structure_details
;

Twinning involves inversion, so Flack parameter cannot be determined
;
_refine_ls_extinction_method none
_refine_ls_goodness_of_fit_ref 1.197
_refine_ls_hydrogen_treatment constr
_refine_ls_matrix_type full
_refine_ls_number_constraints 0
_refine_ls_number_parameters 462
_refine_ls_number_reflns 7194
_refine_ls_number_restraints 2
_refine_ls_restrained_S_all 1.197
_refine_ls_R_factor_all 0.0813
_refine_ls_R_factor_gt 0.0652
_refine_ls_shift/su_max 0.001
_refine_ls_shift/su_mean 0.000
_refine_ls_structure_factor_coef Fsqd
_refine_ls_weighting_details 'w=1/[\s^2^(Fo^2^)+(0.0929P)^2^] where P=(Fo^2^+2Fc^2^)/3'
_refine_ls_weighting_scheme calc
_refine_ls_wR_factor_gt 0.1458
_refine_ls_wR_factor_ref 0.1535
_reflns_Friedel_coverage 0.996
_reflns_Friedel_fraction_full 0.998
_reflns_Friedel_fraction_max 0.998
_reflns_number_gt 5364
_reflns_number_total 7194
_reflns_threshold_expression 'I > 2\s(I)'
_cod_data_source_file d2cc05134f2.cif
_cod_data_source_block 210610_FAK_KRD452
_cod_database_code 7131035
_publcif_funding_html
;
;

loop_
_space_group_symop_operation_xyz
'x, y, z'
'x, -y, z+1/2'
'x+1/2, y+1/2, z'
'x+1/2, -y+1/2, z+1/2'

loop_
_atom_site_type_symbol
_atom_site_label
_atom_site_fract_x
_atom_site_fract_y
_atom_site_fract_z
_atom_site_U_iso_or_equiv
_atom_site_adp_type
_atom_site_calc_flag
_atom_site_refinement_flags_adp
_atom_site_refinement_flags_occupancy
_atom_site_refinement_flags_posn
_atom_site_occupancy
_atom_site_disorder_assembly
_atom_site_disorder_group
Ag Ag1 0.49870(16) 0.26320(3) 0.4950(2) 0.0717(3) Uani d . . . 1 . .
F F1 0.5121(12) -0.0703(19) 0.4271(14) 0.344(17) Uani d . . . 1 . .
C C1 0.4506(7) 0.4363(9) 0.4793(9) 0.042(3) Uani d . . . 1 . .
B B1 0.497(2) -0.0824(7) 0.482(2) 0.081(4) Uani d . . . 1 . .
N N1 0.4140(5) 0.3755(6) 0.4651(7) 0.037(2) Uani d . . . 1 . .
C C2 0.4288(7) 0.5203(9) 0.4755(9) 0.042(3) Uani d . . . 1 . .
N N2 0.5823(5) 0.3736(7) 0.5254(7) 0.047(3) Uani d . . . 1 . .
F F2 0.5005(11) -0.0219(6) 0.5484(12) 0.218(7) Uani d . . . 1 . .
C C4 0.3576(9) 0.6407(10) 0.4631(11) 0.064(4) Uani d . . . 1 . .
H H4 0.310546 0.666073 0.454156 0.077 Uiso calc U . R 1 . .
N N4 0.5235(9) 0.1771(9) 0.3965(12) 0.086(4) Uani d . . . 1 . .
F F4 0.4294(10) -0.1151(10) 0.464(2) 0.250(10) Uani d . . . 1 . .
N N3 0.4723(8) 0.1711(10) 0.5906(11) 0.080(4) Uani d . . . 1 . .
C C3 0.3602(8) 0.5584(10) 0.4602(10) 0.061(4) Uani d . . . 1 . .
H H3 0.313722 0.530025 0.447417 0.073 Uiso calc U . R 1 . .
F F3 0.5566(14) -0.1261(8) 0.5734(10) 0.259(12) Uani d . . . 1 . .
C C5 0.4279(9) 0.6833(10) 0.4799(11) 0.062(4) Uani d . . . 1 . .
H H5 0.425527 0.737291 0.477596 0.075 Uiso calc U . R 1 . .
C C6 0.4998(11) 0.6466(4) 0.4997(12) 0.0508(16) Uani d . . . 1 . .
C C8 0.6371(10) 0.6405(9) 0.5261(11) 0.063(4) Uani d . . . 1 . .
H H8 0.683738 0.666339 0.534603 0.075 Uiso calc U . R 1 . .
C C7 0.5745(10) 0.6837(9) 0.5127(11) 0.060(4) Uani d . . . 1 . .
H H7 0.577873 0.737558 0.511446 0.072 Uiso calc U . R 1 . .
C C9 0.6400(7) 0.5577(8) 0.5287(9) 0.051(4) Uani d . . . 1 . .
H H9 0.686656 0.529879 0.540975 0.061 Uiso calc U . R 1 . .
C C11 0.5417(6) 0.4410(7) 0.5084(8) 0.034(3) Uani d . . . 1 . .
C C10 0.5671(8) 0.5216(8) 0.5114(10) 0.042(3) Uani d . . . 1 . .
C C13 0.3273(7) 0.3762(7) 0.4332(10) 0.047(3) Uani d . . . 1 . .
C C12 0.5021(10) 0.5653(3) 0.4931(12) 0.0400(16) Uani d . . . 1 . .
C C14 0.2675(7) 0.3892(9) 0.3306(9) 0.046(3) Uani d . . . 1 . .
C C15 0.1845(7) 0.3850(10) 0.3047(12) 0.068(4) Uani d . . . 1 . .
H H15 0.141481 0.393707 0.233268 0.081 Uiso calc U . R 1 . .
C C17 0.2283(10) 0.3573(10) 0.4861(12) 0.072(4) Uani d . . . 1 . .
H H17 0.214204 0.350041 0.539124 0.086 Uiso calc U . R 1 . .
C C16 0.1662(8) 0.3682(9) 0.3832(13) 0.067(4) Uani d . . . 1 . .
H H16 0.110923 0.3645 0.365391 0.08 Uiso calc U . R 1 . .
C C18 0.3119(7) 0.3558(8) 0.5196(10) 0.044(3) Uani d . . . 1 . .
C C19 0.2848(10) 0.4054(9) 0.2385(11) 0.070(4) Uani d . . . 1 . .
H H19 0.341385 0.426207 0.269921 0.084 Uiso calc U . R 1 . .
C C20 0.2233(9) 0.4594(16) 0.1480(15) 0.139(11) Uani d . . . 1 . .
H H20A 0.239421 0.465687 0.094658 0.208 Uiso calc U . R 1 . .
H H20B 0.223382 0.509002 0.178636 0.208 Uiso calc U . R 1 . .
H H20C 0.168278 0.437364 0.113729 0.208 Uiso calc U . R 1 . .
C C22 0.3805(8) 0.3386(10) 0.6312(10) 0.061(4) Uani d . . . 1 . .
H H22 0.426614 0.316969 0.625617 0.074 Uiso calc U . R 1 . .
C C21 0.2787(19) 0.3268(14) 0.1814(18) 0.177(13) Uani d . . . 1 . .
H H21A 0.272973 0.336475 0.111642 0.266 Uiso calc U . R 1 . .
H H21B 0.230939 0.298497 0.17111 0.266 Uiso calc U . R 1 . .
H H21C 0.328275 0.296968 0.225979 0.266 Uiso calc U . R 1 . .
C C23 0.3584(13) 0.2790(13) 0.6932(15) 0.083(5) Uani d . . . 1 . .
H H23A 0.331189 0.235041 0.64692 0.125 Uiso calc U . R 1 . .
H H23B 0.321795 0.302631 0.713321 0.125 Uiso calc U . R 1 . .
H H23C 0.408563 0.262241 0.757798 0.125 Uiso calc U . R 1 . .
C C24 0.4129(12) 0.4164(10) 0.6997(11) 0.090(6) Uani d . . . 1 . .
H H24A 0.417351 0.456108 0.655846 0.136 Uiso calc U . R 1 . .
H H24B 0.466646 0.407552 0.763702 0.136 Uiso calc U . R 1 . .
H H24C 0.374283 0.432662 0.721122 0.136 Uiso calc U . R 1 . .
C C25 0.6678(6) 0.3739(7) 0.5523(9) 0.038(3) Uani d . . . 1 . .
C C26 0.7330(7) 0.3889(9) 0.6683(11) 0.054(4) Uani d . . . 1 . .
C C27 0.8146(8) 0.3861(10) 0.6901(12) 0.063(4) Uani d . . . 1 . .
H H27 0.858226 0.395179 0.761034 0.076 Uiso calc U . R 1 . .
C C28 0.8332(8) 0.3702(10) 0.6101(14) 0.079(5) Uani d . . . 1 . .
H H28 0.888604 0.370956 0.628269 0.095 Uiso calc U . R 1 . .
C C29 0.7710(7) 0.3531(9) 0.5026(11) 0.056(4) Uani d . . . 1 . .
H H29 0.784471 0.339195 0.450634 0.067 Uiso calc U . R 1 . .
C C30 0.6870(8) 0.3576(9) 0.4756(10) 0.052(3) Uani d . . . 1 . .
C C31 0.7094(8) 0.4030(11) 0.7515(11) 0.067(4) Uani d . . . 1 . .
H H31 0.657874 0.433533 0.713885 0.08 Uiso calc U . R 1 . .
C C32 0.7724(14) 0.4551(18) 0.8402(16) 0.141(11) Uani d . . . 1 . .
H H32A 0.793943 0.491184 0.809626 0.212 Uiso calc U . R 1 . .
H H32B 0.817319 0.424275 0.895054 0.212 Uiso calc U . R 1 . .
H H32C 0.746217 0.48308 0.872657 0.212 Uiso calc U . R 1 . .
C C33 0.6872(15) 0.3319(15) 0.7884(17) 0.118(6) Uani d . . . 1 . .
H H33A 0.646575 0.302883 0.726048 0.177 Uiso calc U . R 1 . .
H H33B 0.664234 0.345771 0.832712 0.177 Uiso calc U . R 1 . .
H H33C 0.736187 0.30072 0.830544 0.177 Uiso calc U . R 1 . .
C C34 0.6154(8) 0.3409(9) 0.3552(9) 0.057(4) Uani d . . . 1 . .
H H34 0.570406 0.315765 0.360096 0.068 Uiso calc U . R 1 . .
C C35 0.5787(11) 0.4123(11) 0.2883(13) 0.082(5) Uani d . . . 1 . .
H H35A 0.534103 0.398079 0.2167 0.123 Uiso calc U . R 1 . .
H H35B 0.620928 0.439619 0.282483 0.123 Uiso calc U . R 1 . .
H H35C 0.55737 0.445083 0.322689 0.123 Uiso calc U . R 1 . .
C C36 0.6407(17) 0.2843(14) 0.2963(16) 0.097(6) Uani d . . . 1 . .
H H36A 0.592674 0.270863 0.227101 0.146 Uiso calc U . R 1 . .
H H36B 0.663413 0.238301 0.33974 0.146 Uiso calc U . R 1 . .
H H36C 0.681992 0.307948 0.284772 0.146 Uiso calc U . R 1 . .
C C37 0.4418(9) 0.1256(11) 0.6167(13) 0.074(4) Uani d . . . 1 . .
C C38 0.4090(13) 0.0692(10) 0.6538(14) 0.105(6) Uani d . . . 1 . .
H H38A 0.411414 0.019431 0.625265 0.125 Uiso calc U . R 1 . .
H H38B 0.351949 0.081585 0.629588 0.125 Uiso calc U . R 1 . .
H H38C 0.440864 0.067594 0.732216 0.125 Uiso calc U . R 1 . .
C C39 0.5501(9) 0.1317(10) 0.3682(12) 0.071(4) Uani d . . . 1 . .
C C40 0.5925(12) 0.0709(13) 0.3397(18) 0.114(7) Uani d . . . 1 . .
H H40A 0.575008 0.075356 0.263842 0.172 Uiso calc U . R 1 . .
H H40B 0.577918 0.020469 0.353284 0.172 Uiso calc U . R 1 . .
H H40C 0.651847 0.077831 0.383607 0.172 Uiso calc U . R 1 . .

loop_
_atom_site_aniso_label
_atom_site_aniso_U_11
_atom_site_aniso_U_22
_atom_site_aniso_U_33
_atom_site_aniso_U_12
_atom_site_aniso_U_13
_atom_site_aniso_U_23
Ag1 0.0767(4) 0.0409(3) 0.1094(5) 0.0010(8) 0.0566(3) 0.0000(9)
F1 0.243(16) 0.72(6) 0.176(12) -0.01(2) 0.179(13) 0.03(2)
C1 0.039(6) 0.049(8) 0.051(6) 0.009(5) 0.033(5) 0.003(5)
B1 0.132(9) 0.070(6) 0.092(12) -0.025(10) 0.094(9) -0.008(8)
N1 0.044(5) 0.024(5) 0.049(5) -0.002(4) 0.029(4) -0.007(4)
C2 0.038(6) 0.052(8) 0.037(6) -0.002(6) 0.021(5) -0.008(6)
N2 0.028(5) 0.059(7) 0.047(5) 0.002(5) 0.016(4) -0.009(5)
F2 0.304(17) 0.109(7) 0.241(16) 0.059(10) 0.142(14) -0.051(7)
C4 0.058(8) 0.061(11) 0.074(9) 0.012(7) 0.034(7) -0.008(7)
N4 0.106(11) 0.053(8) 0.114(11) -0.011(7) 0.067(9) -0.020(7)
F4 0.195(12) 0.168(12) 0.51(3) -0.034(9) 0.273(18) 0.024(15)
N3 0.069(8) 0.067(9) 0.100(10) -0.009(6) 0.041(7) 0.005(7)
C3 0.052(8) 0.064(11) 0.061(8) -0.010(7) 0.026(7) 0.001(7)
F3 0.39(3) 0.130(9) 0.132(8) 0.096(14) 0.051(12) 0.026(7)
C5 0.079(9) 0.049(9) 0.059(7) -0.010(7) 0.036(7) 0.002(7)
C6 0.072(4) 0.043(3) 0.037(3) 0.017(8) 0.028(3) -0.008(6)
C8 0.073(9) 0.047(10) 0.079(10) -0.025(8) 0.047(8) -0.018(7)
C7 0.079(9) 0.039(8) 0.071(8) -0.031(7) 0.044(7) -0.004(7)
C9 0.052(7) 0.038(8) 0.067(8) -0.021(6) 0.035(6) -0.001(6)
C11 0.033(5) 0.030(6) 0.028(5) 0.007(4) 0.008(4) 0.001(4)
C10 0.045(7) 0.035(7) 0.044(6) -0.007(6) 0.022(5) -0.010(5)
C13 0.056(7) 0.039(7) 0.064(8) -0.011(6) 0.044(6) -0.019(6)
C12 0.046(3) 0.041(3) 0.033(3) -0.022(6) 0.020(2) -0.016(6)
C14 0.049(7) 0.048(8) 0.038(6) -0.011(6) 0.021(5) -0.008(5)
C15 0.023(6) 0.074(11) 0.071(9) 0.006(6) -0.001(5) -0.003(8)
C17 0.089(11) 0.065(10) 0.089(11) -0.003(8) 0.065(10) -0.001(8)
C16 0.039(7) 0.076(10) 0.094(10) -0.010(7) 0.040(7) 0.003(8)
C18 0.050(7) 0.039(7) 0.057(7) -0.006(6) 0.037(6) -0.005(6)
C19 0.092(10) 0.064(10) 0.053(8) -0.007(8) 0.037(7) 0.009(7)
C20 0.069(9) 0.18(3) 0.095(12) -0.004(12) -0.010(8) 0.085(15)
C22 0.077(9) 0.059(9) 0.066(8) -0.021(7) 0.051(7) -0.017(7)
C21 0.38(4) 0.105(14) 0.185(19) -0.06(2) 0.24(3) -0.053(14)
C23 0.094(12) 0.090(12) 0.080(11) 0.005(10) 0.055(10) 0.026(9)
C24 0.138(14) 0.077(13) 0.040(7) -0.035(10) 0.035(8) -0.028(7)
C25 0.026(5) 0.037(6) 0.043(6) -0.004(4) 0.012(4) -0.008(5)
C26 0.035(6) 0.048(8) 0.066(8) -0.004(6) 0.016(6) 0.000(6)
C27 0.060(8) 0.063(10) 0.069(8) 0.008(7) 0.035(7) 0.011(7)
C28 0.044(8) 0.087(12) 0.103(11) -0.002(7) 0.034(8) 0.034(9)
C29 0.041(6) 0.065(9) 0.079(9) 0.013(6) 0.043(6) 0.022(6)
C30 0.052(7) 0.052(9) 0.055(7) 0.005(6) 0.030(6) 0.014(6)
C31 0.045(7) 0.090(13) 0.048(8) 0.013(7) 0.012(6) -0.004(8)
C32 0.143(18) 0.19(3) 0.095(14) 0.007(18) 0.063(13) -0.052(16)
C33 0.180(15) 0.111(14) 0.121(11) 0.027(11) 0.119(11) 0.021(10)
C34 0.067(8) 0.060(9) 0.037(6) -0.009(7) 0.023(6) -0.004(6)
C35 0.098(11) 0.069(12) 0.079(10) -0.001(8) 0.046(9) -0.002(8)
C36 0.140(18) 0.079(11) 0.080(12) 0.028(12) 0.062(12) 0.012(10)
C37 0.067(8) 0.054(9) 0.079(9) -0.001(7) 0.022(7) -0.004(7)
C38 0.123(13) 0.061(10) 0.094(12) -0.019(10) 0.031(10) 0.011(9)
C39 0.074(9) 0.061(10) 0.080(10) 0.000(7) 0.042(8) -0.016(7)
C40 0.114(13) 0.114(16) 0.153(17) -0.001(12) 0.096(14) -0.052(13)

loop_
_atom_type_symbol
_atom_type_description
_atom_type_scat_dispersion_real
_atom_type_scat_dispersion_imag
_atom_type_scat_source
C C 0.0033 0.0016 'International Tables Vol C Tables 4.2.6.8 and 6.1.1.4'
H H 0.0000 0.0000 'International Tables Vol C Tables 4.2.6.8 and 6.1.1.4'
Ag Ag -0.8971 1.1015 'International Tables Vol C Tables 4.2.6.8 and 6.1.1.4'
B B 0.0013 0.0007 'International Tables Vol C Tables 4.2.6.8 and 6.1.1.4'
F F 0.0171 0.0103 'International Tables Vol C Tables 4.2.6.8 and 6.1.1.4'
N N 0.0061 0.0033 'International Tables Vol C Tables 4.2.6.8 and 6.1.1.4'

loop_
_geom_angle_atom_site_label_1
_geom_angle_atom_site_label_2
_geom_angle_atom_site_label_3
_geom_angle_site_symmetry_1
_geom_angle_site_symmetry_3
_geom_angle
_geom_angle_publ_flag
N4 Ag1 N3 . . 95.4(3) ?
N4 Ag1 N2 . . 108.3(5) ?
N3 Ag1 N2 . . 140.4(4) ?
N4 Ag1 N1 . . 138.7(4) ?
N3 Ag1 N1 . . 109.7(4) ?
N2 Ag1 N1 . . 72.28(14) ?
N1 C1 C2 . . 135.2(10) ?
N1 C1 C11 . . 123.1(14) ?
C2 C1 C11 . . 101.7(13) ?
F1 B1 F4 . . 126.(3) ?
F1 B1 F2 . . 117.(2) ?
F4 B1 F2 . . 99.7(18) ?
F1 B1 F3 . . 115.(3) ?
F4 B1 F3 . . 100.4(15) ?
F2 B1 F3 . . 91.9(19) ?
C1 N1 C13 . . 119.6(10) ?
C1 N1 Ag1 . . 113.8(7) ?
C13 N1 Ag1 . . 126.5(7) ?
C3 C2 C12 . . 119.4(13) ?
C3 C2 C1 . . 133.8(12) ?
C12 C2 C1 . . 106.7(10) ?
C11 N2 C25 . . 119.6(11) ?
C11 N2 Ag1 . . 114.0(7) ?
C25 N2 Ag1 . . 126.3(8) ?
C5 C4 C3 . . 118.7(14) ?
C39 N4 Ag1 . . 165.5(15) ?
C37 N3 Ag1 . . 164.3(12) ?
C2 C3 C4 . . 121.6(13) ?
C6 C5 C4 . . 121.4(14) ?
C5 C6 C12 . . 120.3(15) ?
C5 C6 C7 . . 126.5(6) ?
C12 C6 C7 . . 112.6(13) ?
C7 C8 C9 . . 126.0(13) ?
C8 C7 C6 . . 119.5(12) ?
C10 C9 C8 . . 114.8(12) ?
N2 C11 C10 . . 132.3(11) ?
N2 C11 C1 . . 116.7(14) ?
C10 C11 C1 . . 111.0(13) ?
C12 C10 C9 . . 119.3(12) ?
C12 C10 C11 . . 106.3(10) ?
C9 C10 C11 . . 134.4(12) ?
C14 C13 N1 . . 121.3(10) ?
C14 C13 C18 . . 123.9(10) ?
N1 C13 C18 . . 114.6(10) ?
C10 C12 C6 . . 127.2(14) ?
C10 C12 C2 . . 114.1(5) ?
C6 C12 C2 . . 118.4(14) ?
C13 C14 C15 . . 118.1(12) ?
C13 C14 C19 . . 123.2(12) ?
C15 C14 C19 . . 118.6(12) ?
C16 C15 C14 . . 120.7(11) ?
C16 C17 C18 . . 124.8(12) ?
C17 C16 C15 . . 119.3(11) ?
C17 C18 C13 . . 112.9(11) ?
C17 C18 C22 . . 125.3(11) ?
C13 C18 C22 . . 121.7(10) ?
C20 C19 C14 . . 115.9(15) ?
C20 C19 C21 . . 105.5(18) ?
C14 C19 C21 . . 107.6(13) ?
C18 C22 C23 . . 114.4(13) ?
C18 C22 C24 . . 110.0(13) ?
C23 C22 C24 . . 109.8(13) ?
C30 C25 N2 . . 120.5(9) ?
C30 C25 C26 . . 122.1(10) ?
N2 C25 C26 . . 117.2(10) ?
C27 C26 C31 . . 124.8(12) ?
C27 C26 C25 . . 114.6(12) ?
C31 C26 C25 . . 120.5(11) ?
C28 C27 C26 . . 122.4(13) ?
C27 C28 C29 . . 121.9(11) ?
C28 C29 C30 . . 117.7(12) ?
C25 C30 C29 . . 121.0(11) ?
C25 C30 C34 . . 119.6(10) ?
C29 C30 C34 . . 119.3(12) ?
C33 C31 C26 . . 114.0(15) ?
C33 C31 C32 . . 115.9(17) ?
C26 C31 C32 . . 110.1(14) ?
C35 C34 C36 . . 110.3(13) ?
C35 C34 C30 . . 113.7(13) ?
C36 C34 C30 . . 113.1(14) ?
N3 C37 C38 . . 176.7(18) ?
N4 C39 C40 . . 175.1(19) ?

loop_
_geom_bond_atom_site_label_1
_geom_bond_atom_site_label_2
_geom_bond_site_symmetry_2
_geom_bond_distance
_geom_bond_publ_flag
Ag1 N4 . 2.252(15) ?
Ag1 N3 . 2.306(16) ?
Ag1 N2 . 2.355(11) ?
Ag1 N1 . 2.395(9) ?
F1 B1 . 0.99(2) ?
C1 N1 . 1.208(16) ?
C1 C2 . 1.498(19) ?
C1 C11 . 1.533(8) ?
B1 F4 . 1.28(3) ?
B1 F2 . 1.384(18) ?
B1 F3 . 1.42(3) ?
N1 C13 . 1.442(15) ?
C2 C3 . 1.355(18) ?
C2 C12 . 1.480(18) ?
N2 C11 . 1.339(15) ?
N2 C25 . 1.440(14) ?
C4 C5 . 1.41(2) ?
C4 C3 . 1.42(2) ?
N4 C39 . 1.109(19) ?
N3 C37 . 1.14(2) ?
C5 C6 . 1.38(2) ?
C6 C12 . 1.405(8) ?
C6 C7 . 1.46(2) ?
C8 C7 . 1.31(2) ?
C8 C9 . 1.427(19) ?
C9 C10 . 1.399(15) ?
C11 C10 . 1.459(17) ?
C10 C12 . 1.336(19) ?
C13 C14 . 1.327(18) ?
C13 C18 . 1.447(17) ?
C14 C15 . 1.400(18) ?
C14 C19 . 1.534(19) ?
C15 C16 . 1.36(2) ?
C17 C16 . 1.34(2) ?
C17 C18 . 1.379(19) ?
C18 C22 . 1.472(18) ?
C19 C20 . 1.52(2) ?
C19 C21 . 1.55(3) ?
C22 C23 . 1.55(2) ?
C22 C24 . 1.58(2) ?
C25 C30 . 1.347(17) ?
C25 C26 . 1.488(18) ?
C26 C27 . 1.392(18) ?
C26 C31 . 1.49(2) ?
C27 C28 . 1.38(2) ?
C28 C29 . 1.40(2) ?
C29 C30 . 1.414(18) ?
C30 C34 . 1.569(18) ?
C31 C33 . 1.47(3) ?
C31 C32 . 1.50(3) ?
C34 C35 . 1.49(2) ?
C34 C36 . 1.51(3) ?
C37 C38 . 1.39(2) ?
C39 C40 . 1.49(2) ?
